data_4323000
loop_
_publ_author_name
'Kelly A. Van Houten'
'Danica C. Heath'
'Chris A. Barringer'
'Arnold L. Rheingold'
'Robert S. Pilato'

_publ_contact_author
;
     Dr. Robert S. Pilato
     Chemistry Department
     University of Maryland, College Park
     College Park, Maryland 20742 400076
     USA
;
_publ_contact_author_email rp78@umail.umd.edu
_publ_contact_author_fax 301-314-9121
_publ_contact_author_phone 301-405-7022
_publ_section_title
;
 Functionalized 2-Pyridyl-Substituted Metallo-1,2-enedithiolates.
 Synthesis, Characterization, and Photophysical Properties of
 (dppe)M{S2C2(2-pyridine(ium))(CH2CH2OR'')} and
 (dppe)M[{S2C2(CH2CH2-N-2-pyridinium)}]+ (R'' = H, Acetyl, Lauroyl; M =
 Pd, Pt; dppe = 1,2-Bis(diphenylphosphino)ethane)
;
_journal_name_full 'Inorganic Chemistry'
_journal_page_first 4647
_journal_page_last 4653
_journal_paper_doi 10.1021/ic980273j
_journal_volume 37
_journal_year 1998
_chemical_formula_sum 'C59 H52 B N P2 Pd S2'
_chemical_formula_weight 1018.29
_chemical_name_systematic
; 
 ? 
;
_space_group_IT_number 2
_symmetry_cell_setting triclinic
_symmetry_space_group_name_Hall '-P 1'
_symmetry_space_group_name_H-M 'P -1'
_atom_sites_solution_hydrogens geom
_atom_sites_solution_primary direct
_atom_sites_solution_secondary difmap
_audit_creation_method SHELXL
_cell_angle_alpha 106.292(2)
_cell_angle_beta 96.235(2)
_cell_angle_gamma 95.183(2)
_cell_formula_units_Z 2
_cell_length_a 9.1924(2)
_cell_length_b 16.0181(2)
_cell_length_c 17.4368(3)
_cell_measurement_reflns_used 5546
_cell_measurement_temperature 218(2)
_cell_measurement_theta_max 24.0
_cell_measurement_theta_min 3.0
_cell_volume 2430.09(8)
_computing_cell_refinement SAINT
_computing_data_collection 'Siemens P4/CCD'
_computing_data_reduction SAINT
_computing_molecular_graphics XP
_computing_publication_material XCIF
_computing_structure_refinement 'SHELXL-5.03 (Sheldrick, 1994)'
_computing_structure_solution 'SHELXS-5.03 (Sheldrick, 1994)'
_diffrn_ambient_temperature 218(2)
_diffrn_measurement_device 'Siemens P4/CCD'
_diffrn_measurement_method 'phi, omega'
_diffrn_radiation_monochromator graphite
_diffrn_radiation_source 'fine-focus sealed tube'
_diffrn_radiation_type MoK\a
_diffrn_radiation_wavelength 0.71073
_diffrn_reflns_av_R_equivalents 0.0686
_diffrn_reflns_av_sigmaI/netI 0.1418
_diffrn_reflns_limit_h_max 12
_diffrn_reflns_limit_h_min -10
_diffrn_reflns_limit_k_max 21
_diffrn_reflns_limit_k_min -20
_diffrn_reflns_limit_l_max 23
_diffrn_reflns_limit_l_min -22
_diffrn_reflns_number 11821
_diffrn_reflns_theta_max 24.00
_diffrn_reflns_theta_min 1.23
_diffrn_standards_decay_% <1.0
_exptl_absorpt_coefficient_mu 0.575
_exptl_absorpt_correction_T_max 0.987
_exptl_absorpt_correction_T_min 0.822
_exptl_absorpt_correction_type empirical
_exptl_crystal_colour red
_exptl_crystal_density_diffrn 1.392
_exptl_crystal_description blade
_exptl_crystal_F_000 1052
_exptl_crystal_size_max 0.40
_exptl_crystal_size_mid 0.30
_exptl_crystal_size_min 0.10
_refine_diff_density_max 0.787
_refine_diff_density_min -0.860
_refine_diff_density_rms 0.122
_refine_ls_extinction_coef 0.0011(4)
_refine_ls_extinction_expression Fc^*^=kFc[1+0.001xFc^2^\l^3^/sin(2\q)]^-1/4^
_refine_ls_extinction_method SHELXL
_refine_ls_goodness_of_fit_all 1.021
_refine_ls_goodness_of_fit_obs 1.139
_refine_ls_hydrogen_treatment 'idealized contributions'
_refine_ls_matrix_type full
_refine_ls_number_parameters 596
_refine_ls_number_reflns 7210
_refine_ls_number_restraints 0
_refine_ls_restrained_S_all 1.159
_refine_ls_restrained_S_obs 1.139
_refine_ls_R_factor_all 0.1182
_refine_ls_R_factor_obs 0.0642
_refine_ls_shift/esd_max 0.000
_refine_ls_shift/esd_mean 0.000
_refine_ls_structure_factor_coef Fsqd
_refine_ls_weighting_details 'w=1/[\s^2^(Fo^2^)+(0.0300P)^2^+0.0000P] where P=(Fo^2^+2Fc^2^)/3'
_refine_ls_weighting_scheme calc
_refine_ls_wR_factor_all 0.1560
_refine_ls_wR_factor_obs 0.1180
_reflns_number_observed 4478
_reflns_number_total 7214
_reflns_observed_criterion >2sigma(I)
_cod_data_source_file ic980273j.cif
_cod_data_source_block pilo
_cod_depositor_comments
;
The following automatic conversions were performed:

'_refine_ls_weighting_scheme' value 'calc
w=1/[\s^2^(Fo^2^)+(0.0300P)^2^+0.0000P] where P=(Fo^2^+2Fc^2^)/3' was
changed to 'calc'. New tag '_refine_ls_weighting_details' was
created. The value of the new tag was set to
'w=1/[\s^2^(Fo^2^)+(0.0300P)^2^+0.0000P] where P=(Fo^2^+2Fc^2^)/3'.

Automatic conversion script
Id: cif_fix_values 3143 2015-03-26 13:38:13Z robertas 
;
_cod_original_cell_volume 2430.09(7)
_cod_database_code 4323000

loop_
_symmetry_equiv_pos_as_xyz
'x, y, z'
'-x, -y, -z'

loop_
_atom_site_aniso_label
_atom_site_aniso_U_11
_atom_site_aniso_U_22
_atom_site_aniso_U_33
_atom_site_aniso_U_23
_atom_site_aniso_U_13
_atom_site_aniso_U_12
Pd1 0.0293(3) 0.0195(3) 0.0281(4) 0.0094(3) 0.0062(3) 0.0024(2)
S1 0.0461(12) 0.0201(9) 0.0386(13) 0.0086(9) 0.0184(11) -0.0010(8)
S2 0.0365(12) 0.0235(10) 0.0341(12) 0.0113(9) 0.0121(10) 0.0041(8)
P1 0.0263(11) 0.0211(10) 0.0264(12) 0.0087(9) 0.0031(10) -0.0001(8)
P2 0.0316(11) 0.0219(10) 0.0274(12) 0.0078(9) 0.0054(10) 0.0043(8)
N1 0.024(3) 0.025(3) 0.032(4) 0.013(3) 0.002(3) 0.001(2)
C1 0.022(4) 0.019(4) 0.029(4) 0.009(3) 0.004(4) 0.004(3)
C2 0.014(4) 0.028(4) 0.028(4) 0.009(3) -0.002(3) -0.003(3)
C3 0.028(4) 0.028(4) 0.032(5) 0.011(4) 0.000(4) -0.001(3)
C4 0.044(5) 0.039(5) 0.029(5) 0.007(4) 0.009(4) 0.004(4)
C5 0.042(5) 0.025(4) 0.038(5) 0.003(4) -0.003(4) 0.000(3)
C6 0.036(5) 0.022(4) 0.034(5) 0.010(4) 0.000(4) -0.002(3)
C7 0.042(5) 0.032(4) 0.029(5) 0.013(4) 0.005(4) -0.006(3)
C8 0.039(5) 0.028(4) 0.034(5) 0.010(4) 0.015(4) -0.002(3)
C9 0.025(4) 0.028(4) 0.029(5) 0.016(4) 0.000(4) 0.003(3)
C10 0.039(5) 0.026(4) 0.031(5) 0.009(4) 0.001(4) -0.001(3)
C11 0.032(4) 0.022(4) 0.032(5) 0.007(3) 0.002(4) 0.007(3)
C21 0.043(5) 0.048(5) 0.045(6) -0.002(4) -0.007(5) 0.021(4)
C22 0.031(5) 0.054(6) 0.078(8) 0.007(6) -0.007(5) 0.016(4)
C23 0.037(5) 0.041(5) 0.074(7) 0.014(5) 0.015(5) 0.018(4)
C24 0.060(6) 0.040(5) 0.050(6) 0.017(4) 0.022(5) 0.020(4)
C25 0.032(5) 0.040(5) 0.039(5) 0.016(4) 0.004(4) 0.013(4)
C26 0.028(4) 0.021(4) 0.034(5) 0.013(4) 0.009(4) 0.007(3)
C31 0.020(4) 0.037(4) 0.054(6) 0.016(4) 0.004(4) 0.005(3)
C32 0.035(5) 0.048(5) 0.065(7) 0.020(5) -0.016(5) 0.008(4)
C33 0.048(6) 0.048(5) 0.035(5) 0.014(4) -0.009(5) 0.021(4)
C34 0.063(6) 0.029(4) 0.042(6) 0.015(4) 0.014(5) 0.015(4)
C35 0.029(4) 0.023(4) 0.034(5) 0.003(4) 0.011(4) 0.004(3)
C36 0.028(4) 0.021(4) 0.030(4) 0.000(3) 0.008(4) -0.002(3)
C41 0.060(6) 0.041(5) 0.032(5) -0.005(4) -0.006(5) 0.017(4)
C42 0.078(8) 0.053(6) 0.047(7) -0.011(5) 0.001(6) 0.005(5)
C43 0.061(7) 0.092(8) 0.042(6) 0.013(6) -0.006(5) 0.016(6)
C44 0.091(8) 0.055(6) 0.057(7) 0.013(6) -0.015(6) 0.029(6)
C45 0.064(6) 0.044(5) 0.034(5) 0.005(4) -0.022(5) 0.014(4)
C46 0.027(4) 0.034(4) 0.041(5) 0.017(4) 0.011(4) 0.009(3)
C51 0.048(5) 0.044(5) 0.049(6) 0.028(4) 0.013(5) 0.021(4)
C52 0.038(5) 0.064(6) 0.052(6) 0.020(5) 0.010(5) 0.010(4)
C53 0.030(5) 0.066(6) 0.053(6) 0.012(5) 0.009(5) 0.024(4)
C54 0.043(5) 0.062(6) 0.076(7) 0.039(6) 0.010(5) 0.035(4)
C55 0.044(5) 0.047(5) 0.050(6) 0.028(5) 0.006(5) 0.008(4)
C56 0.039(5) 0.025(4) 0.029(5) 0.004(3) 0.008(4) 0.011(3)
C61 0.033(4) 0.038(4) 0.034(5) 0.016(4) 0.004(4) 0.002(3)
C62 0.042(5) 0.036(4) 0.041(5) 0.019(4) -0.008(4) -0.001(4)
C63 0.049(5) 0.053(5) 0.041(6) 0.031(5) -0.004(5) -0.011(4)
C64 0.048(5) 0.059(6) 0.045(6) 0.027(5) 0.005(5) -0.011(4)
C65 0.028(4) 0.040(4) 0.029(5) 0.014(4) 0.002(4) 0.002(3)
C66 0.013(4) 0.034(4) 0.021(4) 0.012(3) -0.012(3) -0.003(3)
C71 0.034(5) 0.043(5) 0.035(5) 0.020(4) 0.002(4) 0.000(4)
C72 0.047(5) 0.051(5) 0.034(5) 0.024(4) 0.004(5) 0.006(4)
C73 0.039(5) 0.045(5) 0.030(5) 0.010(4) -0.002(4) 0.013(4)
C74 0.025(4) 0.048(5) 0.034(5) 0.011(4) -0.001(4) -0.001(4)
C75 0.027(4) 0.043(4) 0.037(5) 0.021(4) 0.004(4) 0.000(3)
C76 0.026(4) 0.030(4) 0.033(5) 0.010(4) 0.009(4) 0.008(3)
C81 0.025(4) 0.045(5) 0.040(5) 0.017(4) 0.000(4) 0.008(3)
C82 0.038(5) 0.055(5) 0.046(6) 0.031(5) 0.014(5) 0.023(4)
C83 0.038(5) 0.045(5) 0.079(7) 0.042(5) 0.022(5) 0.016(4)
C84 0.031(5) 0.025(4) 0.082(7) 0.022(5) 0.009(5) 0.002(3)
C85 0.033(5) 0.032(4) 0.043(5) 0.013(4) 0.005(4) 0.007(3)
C86 0.025(4) 0.026(4) 0.033(5) 0.017(4) -0.004(4) 0.001(3)
C91 0.030(4) 0.034(4) 0.042(5) 0.021(4) 0.001(4) -0.002(3)
C92 0.029(4) 0.043(5) 0.036(5) 0.013(4) 0.008(4) -0.005(4)
C93 0.045(5) 0.035(5) 0.056(6) 0.010(5) 0.014(5) 0.007(4)
C94 0.027(4) 0.034(4) 0.051(6) 0.017(4) 0.009(4) 0.009(3)
C95 0.023(4) 0.040(4) 0.037(5) 0.019(4) 0.004(4) 0.003(3)
C96 0.016(4) 0.035(4) 0.030(5) 0.018(4) -0.001(3) -0.005(3)
B1 0.027(5) 0.027(4) 0.033(5) 0.018(4) 0.000(4) 0.003(4)

loop_
_atom_site_label
_atom_site_type_symbol
_atom_site_fract_x
_atom_site_fract_y
_atom_site_fract_z
_atom_site_U_iso_or_equiv
_atom_site_thermal_displace_type
_atom_site_occupancy
_atom_site_calc_flag
_atom_site_refinement_flags
_atom_site_disorder_group
Pd1 Pd 0.32029(6) 0.48220(3) 0.21210(4) 0.0250(2) Uani 1 d . .
S1 S 0.2762(2) 0.60595(11) 0.30680(12) 0.0343(5) Uani 1 d . .
S2 S 0.4671(2) 0.56867(11) 0.15793(12) 0.0302(5) Uani 1 d . .
P1 P 0.1808(2) 0.40035(11) 0.26964(12) 0.0245(5) Uani 1 d . .
P2 P 0.3298(2) 0.35257(11) 0.11796(12) 0.0267(5) Uani 1 d . .
N1 N 0.4051(6) 0.8457(3) 0.2982(4) 0.0263(14) Uani 1 d . .
C1 C 0.3746(7) 0.6899(4) 0.2803(4) 0.023(2) Uani 1 d . .
C2 C 0.3723(7) 0.7778(4) 0.3297(4) 0.024(2) Uani 1 d . .
C3 C 0.3360(7) 0.8007(4) 0.4078(4) 0.030(2) Uani 1 d . .
H3A H 0.3138(7) 0.7563(4) 0.4320(4) 0.035 Uiso 1 calc R .
C4 C 0.3319(8) 0.8857(5) 0.4498(5) 0.038(2) Uani 1 d . .
H4A H 0.3059(8) 0.8994(5) 0.5022(5) 0.045 Uiso 1 calc R .
C5 C 0.3656(8) 0.9515(5) 0.4161(5) 0.037(2) Uani 1 d . .
H5A H 0.3636(8) 1.0104(5) 0.4450(5) 0.045 Uiso 1 calc R .
C6 C 0.4017(7) 0.9300(4) 0.3403(5) 0.031(2) Uani 1 d . .
H6A H 0.4249(7) 0.9746(4) 0.3167(5) 0.037 Uiso 1 calc R .
C7 C 0.4364(8) 0.8243(4) 0.2142(4) 0.034(2) Uani 1 d . .
H7A H 0.4886(8) 0.8762(4) 0.2053(4) 0.041 Uiso 1 calc R .
H7B H 0.3434(8) 0.8077(4) 0.1773(4) 0.041 Uiso 1 calc R .
C8 C 0.5298(8) 0.7496(4) 0.1967(5) 0.033(2) Uani 1 d . .
H8A H 0.5446(8) 0.7334(4) 0.1398(5) 0.039 Uiso 1 calc R .
H8B H 0.6267(8) 0.7677(4) 0.2300(5) 0.039 Uiso 1 calc R .
C9 C 0.4510(7) 0.6722(4) 0.2154(4) 0.026(2) Uani 1 d . .
C10 C 0.1234(8) 0.2915(4) 0.1980(4) 0.032(2) Uani 1 d . .
H10A H 0.0929(8) 0.2496(4) 0.2264(4) 0.039 Uiso 1 calc R .
H10B H 0.0401(8) 0.2934(4) 0.1586(4) 0.039 Uiso 1 calc R .
C11 C 0.2554(7) 0.2643(4) 0.1556(4) 0.029(2) Uani 1 d . .
H11A H 0.2250(7) 0.2108(4) 0.1106(4) 0.035 Uiso 1 calc R .
H11B H 0.3315(7) 0.2520(4) 0.1934(4) 0.035 Uiso 1 calc R .
C21 C -0.0963(8) 0.4450(5) 0.2419(5) 0.049(2) Uani 1 d . .
H21A H -0.0920(8) 0.4156(5) 0.1876(5) 0.058 Uiso 1 calc R .
C22 C -0.2173(9) 0.4889(5) 0.2647(6) 0.057(3) Uani 1 d . .
H22A H -0.2969(9) 0.4869(5) 0.2252(6) 0.069 Uiso 1 calc R .
C23 C -0.2213(9) 0.5340(5) 0.3425(6) 0.050(2) Uani 1 d . .
H23A H -0.3027(9) 0.5636(5) 0.3566(6) 0.060 Uiso 1 calc R .
C24 C -0.1095(9) 0.5367(5) 0.3995(6) 0.048(2) Uani 1 d . .
H24A H -0.1120(9) 0.5694(5) 0.4532(6) 0.057 Uiso 1 calc R .
C25 C 0.0109(8) 0.4914(5) 0.3800(5) 0.036(2) Uani 1 d . .
H25A H 0.0876(8) 0.4919(5) 0.4205(5) 0.043 Uiso 1 calc R .
C26 C 0.0155(7) 0.4464(4) 0.3014(5) 0.026(2) Uani 1 d . .
C31 C 0.4330(7) 0.4146(4) 0.3782(5) 0.036(2) Uani 1 d . .
H31A H 0.4783(7) 0.4482(4) 0.3488(5) 0.044 Uiso 1 calc R .
C32 C 0.5151(9) 0.3998(5) 0.4429(6) 0.050(2) Uani 1 d . .
H32A H 0.6157(9) 0.4220(5) 0.4564(6) 0.060 Uiso 1 calc R .
C33 C 0.4515(9) 0.3532(5) 0.4872(5) 0.043(2) Uani 1 d . .
H33A H 0.5063(9) 0.3451(5) 0.5328(5) 0.052 Uiso 1 calc R .
C34 C 0.3040(9) 0.3175(4) 0.4645(5) 0.042(2) Uani 1 d . .
H34A H 0.2603(9) 0.2834(4) 0.4938(5) 0.051 Uiso 1 calc R .
C35 C 0.2209(8) 0.3315(4) 0.3994(4) 0.029(2) Uani 1 d . .
H35A H 0.1212(8) 0.3075(4) 0.3851(4) 0.035 Uiso 1 calc R .
C36 C 0.2842(7) 0.3810(4) 0.3551(4) 0.028(2) Uani 1 d . .
C41 C 0.1636(9) 0.2632(5) -0.0317(5) 0.048(2) Uani 1 d . .
H41A H 0.1880(9) 0.2116(5) -0.0208(5) 0.057 Uiso 1 calc R .
C42 C 0.0814(10) 0.2576(6) -0.1033(6) 0.065(3) Uani 1 d . .
H42A H 0.0514(10) 0.2026(6) -0.1416(6) 0.078 Uiso 1 calc R .
C43 C 0.0424(10) 0.3322(7) -0.1197(6) 0.067(3) Uani 1 d . .
H43A H -0.0153(10) 0.3284(7) -0.1688(6) 0.080 Uiso 1 calc R .
C44 C 0.0878(11) 0.4116(6) -0.0645(6) 0.069(3) Uani 1 d . .
H44A H 0.0624(11) 0.4628(6) -0.0760(6) 0.083 Uiso 1 calc R .
C45 C 0.1704(9) 0.4177(5) 0.0079(5) 0.050(2) Uani 1 d . .
H45A H 0.1989(9) 0.4730(5) 0.0460(5) 0.060 Uiso 1 calc R .
C46 C 0.2117(7) 0.3433(4) 0.0251(5) 0.032(2) Uani 1 d . .
C51 C 0.5644(8) 0.3622(5) 0.0344(5) 0.043(2) Uani 1 d . .
H51A H 0.5182(8) 0.4060(5) 0.0187(5) 0.051 Uiso 1 calc R .
C52 C 0.6966(9) 0.3386(5) 0.0059(5) 0.050(2) Uani 1 d . .
H52A H 0.7383(9) 0.3665(5) -0.0288(5) 0.060 Uiso 1 calc R .
C53 C 0.7638(9) 0.2759(5) 0.0285(5) 0.049(2) Uani 1 d . .
H53A H 0.8513(9) 0.2594(5) 0.0087(5) 0.059 Uiso 1 calc R .
C54 C 0.7053(9) 0.2366(5) 0.0797(6) 0.055(3) Uani 1 d . .
H54A H 0.7538(9) 0.1942(5) 0.0965(6) 0.066 Uiso 1 calc R .
C55 C 0.5750(8) 0.2587(5) 0.1073(5) 0.044(2) Uani 1 d . .
H55A H 0.5347(8) 0.2303(5) 0.1421(5) 0.053 Uiso 1 calc R .
C56 C 0.5023(8) 0.3221(4) 0.0847(4) 0.031(2) Uani 1 d . .
C61 C -0.0082(8) 0.1167(4) -0.2995(5) 0.034(2) Uani 1 d . .
H61A H -0.0897(8) 0.1185(4) -0.2712(5) 0.041 Uiso 1 calc R .
C62 C 0.0304(8) 0.1866(5) -0.3294(5) 0.039(2) Uani 1 d . .
H62A H -0.0249(8) 0.2341(5) -0.3204(5) 0.047 Uiso 1 calc R .
C63 C 0.1470(9) 0.1871(5) -0.3714(5) 0.046(2) Uani 1 d . .
H63A H 0.1723(9) 0.2341(5) -0.3918(5) 0.055 Uiso 1 calc R .
C64 C 0.2270(9) 0.1165(5) -0.3833(5) 0.049(2) Uani 1 d . .
H64A H 0.3083(9) 0.1150(5) -0.4118(5) 0.059 Uiso 1 calc R .
C65 C 0.1864(7) 0.0481(5) -0.3530(4) 0.032(2) Uani 1 d . .
H65A H 0.2421(7) 0.0007(5) -0.3622(4) 0.038 Uiso 1 calc R .
C66 C 0.0689(7) 0.0447(4) -0.3099(4) 0.024(2) Uani 1 d . .
C71 C 0.1034(8) -0.0391(5) -0.1151(5) 0.036(2) Uani 1 d . .
H71A H 0.0191(8) -0.0806(5) -0.1250(5) 0.043 Uiso 1 calc R .
C72 C 0.1866(9) -0.0173(5) -0.0409(5) 0.042(2) Uani 1 d . .
H72A H 0.1586(9) -0.0434(5) -0.0018(5) 0.050 Uiso 1 calc R .
C73 C 0.3122(8) 0.0433(5) -0.0230(5) 0.038(2) Uani 1 d . .
H73A H 0.3705(8) 0.0586(5) 0.0279(5) 0.046 Uiso 1 calc R .
C74 C 0.3493(8) 0.0802(5) -0.0810(5) 0.037(2) Uani 1 d . .
H74A H 0.4344(8) 0.1211(5) -0.0707(5) 0.044 Uiso 1 calc R .
C75 C 0.2597(7) 0.0569(4) -0.1561(5) 0.034(2) Uani 1 d . .
H75A H 0.2863(7) 0.0846(4) -0.1943(5) 0.041 Uiso 1 calc R .
C76 C 0.1345(7) -0.0044(4) -0.1775(4) 0.029(2) Uani 1 d . .
C81 C -0.1961(8) 0.0023(5) -0.1892(5) 0.036(2) Uani 1 d . .
H81A H -0.1322(8) 0.0488(5) -0.1523(5) 0.043 Uiso 1 calc R .
C82 C -0.3399(8) -0.0118(5) -0.1737(5) 0.042(2) Uani 1 d . .
H82A H -0.3710(8) 0.0237(5) -0.1272(5) 0.050 Uiso 1 calc R .
C83 C -0.4362(9) -0.0789(5) -0.2275(6) 0.047(2) Uani 1 d . .
H83A H -0.5338(9) -0.0899(5) -0.2181(6) 0.057 Uiso 1 calc R .
C84 C -0.3879(8) -0.1290(5) -0.2945(6) 0.045(2) Uani 1 d . .
H84A H -0.4528(8) -0.1747(5) -0.3317(6) 0.054 Uiso 1 calc R .
C85 C -0.2427(8) -0.1128(4) -0.3081(5) 0.036(2) Uani 1 d . .
H85A H -0.2129(8) -0.1478(4) -0.3553(5) 0.043 Uiso 1 calc R .
C86 C -0.1407(7) -0.0477(4) -0.2555(4) 0.027(2) Uani 1 d . .
C91 C 0.0466(8) -0.1505(4) -0.4076(5) 0.034(2) Uani 1 d . .
H91A H -0.0058(8) -0.1142(4) -0.4313(5) 0.041 Uiso 1 calc R .
C92 C 0.0838(8) -0.2269(5) -0.4582(5) 0.036(2) Uani 1 d . .
H92A H 0.0555(8) -0.2416(5) -0.5142(5) 0.043 Uiso 1 calc R .
C93 C 0.1619(9) -0.2808(5) -0.4259(6) 0.045(2) Uani 1 d . .
H93A H 0.1885(9) -0.3324(5) -0.4596(6) 0.054 Uiso 1 calc R .
C94 C 0.2012(8) -0.2584(5) -0.3434(5) 0.036(2) Uani 1 d . .
H94A H 0.2551(8) -0.2948(5) -0.3206(5) 0.043 Uiso 1 calc R .
C95 C 0.1613(7) -0.1826(4) -0.2943(5) 0.031(2) Uani 1 d . .
H95A H 0.1887(7) -0.1695(4) -0.2383(5) 0.038 Uiso 1 calc R .
C96 C 0.0824(7) -0.1241(4) -0.3229(4) 0.026(2) Uani 1 d . .
B1 B 0.0352(9) -0.0329(5) -0.2670(5) 0.028(2) Uani 1 d . .

loop_
_atom_type_symbol
_atom_type_description
_atom_type_scat_dispersion_real
_atom_type_scat_dispersion_imag
_atom_type_scat_source
C C 0.0033 0.0016 'International Tables Vol C Tables 4.2.6.8 and 6.1.1.4'
H H 0.0000 0.0000 'International Tables Vol C Tables 4.2.6.8 and 6.1.1.4'
B B 0.0013 0.0007 'International Tables Vol C Tables 4.2.6.8 and 6.1.1.4'
N N 0.0061 0.0033 'International Tables Vol C Tables 4.2.6.8 and 6.1.1.4'
P P 0.1023 0.0942 'International Tables Vol C Tables 4.2.6.8 and 6.1.1.4'
S S 0.1246 0.1234 'International Tables Vol C Tables 4.2.6.8 and 6.1.1.4'
Pd Pd -0.9988 1.0072 'International Tables Vol C Tables 4.2.6.8 and 6.1.1.4'

loop_
_geom_angle_atom_site_label_1
_geom_angle_atom_site_label_2
_geom_angle_atom_site_label_3
_geom_angle
_geom_angle_site_symmetry_1
_geom_angle_site_symmetry_3
_geom_angle_publ_flag
P1 Pd1 P2 84.67(7) . . ?
P1 Pd1 S1 89.08(7) . . ?
P2 Pd1 S1 171.85(7) . . ?
P1 Pd1 S2 177.91(9) . . ?
P2 Pd1 S2 96.89(7) . . ?
S1 Pd1 S2 89.49(6) . . ?
C1 S1 Pd1 102.6(2) . . ?
C9 S2 Pd1 102.5(2) . . ?
C36 P1 C26 108.3(3) . . ?
C36 P1 C10 105.1(3) . . ?
C26 P1 C10 108.0(3) . . ?
C36 P1 Pd1 111.7(2) . . ?
C26 P1 Pd1 114.2(2) . . ?
C10 P1 Pd1 109.2(2) . . ?
C56 P2 C46 103.6(3) . . ?
C56 P2 C11 105.8(3) . . ?
C46 P2 C11 106.1(3) . . ?
C56 P2 Pd1 121.2(2) . . ?
C46 P2 Pd1 111.1(2) . . ?
C11 P2 Pd1 108.0(2) . . ?
C6 N1 C2 121.9(6) . . ?
C6 N1 C7 119.7(5) . . ?
C2 N1 C7 118.3(6) . . ?
C9 C1 C2 121.6(6) . . ?
C9 C1 S1 121.4(5) . . ?
C2 C1 S1 117.0(5) . . ?
N1 C2 C3 116.4(6) . . ?
N1 C2 C1 118.5(6) . . ?
C3 C2 C1 125.0(6) . . ?
C4 C3 C2 121.4(6) . . ?
C3 C4 C5 120.3(7) . . ?
C6 C5 C4 118.8(7) . . ?
N1 C6 C5 121.2(6) . . ?
N1 C7 C8 110.6(6) . . ?
C9 C8 C7 108.5(5) . . ?
C1 C9 C8 117.2(6) . . ?
C1 C9 S2 123.9(5) . . ?
C8 C9 S2 118.8(5) . . ?
C11 C10 P1 107.2(5) . . ?
C10 C11 P2 109.4(4) . . ?
C26 C21 C22 118.0(8) . . ?
C23 C22 C21 121.1(9) . . ?
C24 C23 C22 120.2(8) . . ?
C23 C24 C25 120.8(8) . . ?
C26 C25 C24 119.1(8) . . ?
C25 C26 C21 120.8(7) . . ?
C25 C26 P1 121.3(6) . . ?
C21 C26 P1 117.3(6) . . ?
C32 C31 C36 121.5(7) . . ?
C33 C32 C31 120.3(7) . . ?
C32 C33 C34 119.2(8) . . ?
C35 C34 C33 120.9(7) . . ?
C34 C35 C36 120.2(7) . . ?
C35 C36 C31 117.8(7) . . ?
C35 C36 P1 121.7(5) . . ?
C31 C36 P1 120.5(5) . . ?
C42 C41 C46 121.3(8) . . ?
C41 C42 C43 120.1(9) . . ?
C44 C43 C42 119.5(10) . . ?
C43 C44 C45 120.7(9) . . ?
C44 C45 C46 120.5(8) . . ?
C45 C46 C41 117.8(8) . . ?
C45 C46 P2 120.2(6) . . ?
C41 C46 P2 121.9(6) . . ?
C56 C51 C52 120.7(7) . . ?
C53 C52 C51 119.9(8) . . ?
C52 C53 C54 120.2(7) . . ?
C53 C54 C55 120.3(7) . . ?
C54 C55 C56 121.1(7) . . ?
C51 C56 C55 117.8(7) . . ?
C51 C56 P2 119.2(5) . . ?
C55 C56 P2 123.0(6) . . ?
C66 C61 C62 122.7(7) . . ?
C63 C62 C61 121.1(7) . . ?
C62 C63 C64 118.2(7) . . ?
C65 C64 C63 119.5(7) . . ?
C64 C65 C66 124.4(7) . . ?
C65 C66 C61 114.1(6) . . ?
C65 C66 B1 122.6(6) . . ?
C61 C66 B1 123.0(6) . . ?
C72 C71 C76 124.7(7) . . ?
C71 C72 C73 120.2(7) . . ?
C74 C73 C72 118.4(8) . . ?
C73 C74 C75 119.6(7) . . ?
C76 C75 C74 124.3(7) . . ?
C75 C76 C71 112.8(7) . . ?
C75 C76 B1 123.1(6) . . ?
C71 C76 B1 124.1(6) . . ?
C86 C81 C82 124.2(7) . . ?
C83 C82 C81 119.0(8) . . ?
C84 C83 C82 119.1(7) . . ?
C83 C84 C85 120.4(8) . . ?
C86 C85 C84 123.0(7) . . ?
C85 C86 C81 114.3(6) . . ?
C85 C86 B1 123.5(7) . . ?
C81 C86 B1 122.0(6) . . ?
C92 C91 C96 124.1(7) . . ?
C93 C92 C91 119.6(8) . . ?
C92 C93 C94 119.2(8) . . ?
C93 C94 C95 120.0(7) . . ?
C94 C95 C96 124.0(7) . . ?
C95 C96 C91 113.1(7) . . ?
C95 C96 B1 125.5(7) . . ?
C91 C96 B1 121.4(6) . . ?
C96 B1 C76 109.6(5) . . ?
C96 B1 C66 108.6(6) . . ?
C76 B1 C66 108.6(5) . . ?
C96 B1 C86 109.8(5) . . ?
C76 B1 C86 108.3(6) . . ?
C66 B1 C86 111.9(5) . . ?

loop_
_geom_bond_atom_site_label_1
_geom_bond_atom_site_label_2
_geom_bond_distance
_geom_bond_site_symmetry_2
_geom_bond_publ_flag
Pd1 P1 2.255(2) . ?
Pd1 P2 2.273(2) . ?
Pd1 S1 2.297(2) . ?
Pd1 S2 2.303(2) . ?
S1 C1 1.748(6) . ?
S2 C9 1.709(7) . ?
P1 C36 1.795(8) . ?
P1 C26 1.821(7) . ?
P1 C10 1.829(7) . ?
P2 C56 1.808(7) . ?
P2 C46 1.810(8) . ?
P2 C11 1.828(6) . ?
N1 C6 1.349(8) . ?
N1 C2 1.373(7) . ?
N1 C7 1.474(8) . ?
C1 C9 1.372(9) . ?
C1 C2 1.434(9) . ?
C2 C3 1.393(9) . ?
C3 C4 1.359(9) . ?
C4 C5 1.371(9) . ?
C5 C6 1.355(10) . ?
C7 C8 1.517(9) . ?
C8 C9 1.513(8) . ?
C10 C11 1.522(8) . ?
C21 C26 1.373(10) . ?
C21 C22 1.403(10) . ?
C22 C23 1.353(12) . ?
C23 C24 1.338(11) . ?
C24 C25 1.398(9) . ?
C25 C26 1.366(10) . ?
C31 C32 1.378(10) . ?
C31 C36 1.397(9) . ?
C32 C33 1.356(10) . ?
C33 C34 1.392(10) . ?
C34 C35 1.381(10) . ?
C35 C36 1.386(8) . ?
C41 C42 1.363(12) . ?
C41 C46 1.383(10) . ?
C42 C43 1.372(11) . ?
C43 C44 1.360(12) . ?
C44 C45 1.374(11) . ?
C45 C46 1.383(9) . ?
C51 C56 1.366(9) . ?
C51 C52 1.406(10) . ?
C52 C53 1.353(10) . ?
C53 C54 1.357(10) . ?
C54 C55 1.377(10) . ?
C55 C56 1.388(9) . ?
C61 C66 1.387(9) . ?
C61 C62 1.395(9) . ?
C62 C63 1.363(10) . ?
C63 C64 1.384(10) . ?
C64 C65 1.384(9) . ?
C65 C66 1.386(8) . ?
C66 B1 1.643(9) . ?
C71 C72 1.366(11) . ?
C71 C76 1.398(9) . ?
C72 C73 1.387(10) . ?
C73 C74 1.366(9) . ?
C74 C75 1.402(10) . ?
C75 C76 1.388(9) . ?
C76 B1 1.641(11) . ?
C81 C86 1.386(10) . ?
C81 C82 1.389(9) . ?
C82 C83 1.378(11) . ?
C83 C84 1.362(11) . ?
C84 C85 1.395(9) . ?
C85 C86 1.381(9) . ?
C86 B1 1.656(10) . ?
C91 C92 1.389(9) . ?
C91 C96 1.409(10) . ?
C92 C93 1.368(10) . ?
C93 C94 1.380(11) . ?
C94 C95 1.382(9) . ?
C95 C96 1.399(9) . ?
C96 B1 1.637(10) . ?
